data_4318214
loop_
_publ_author_name
'Ratnasabapathy G. Iyer'
'Mercouri G. Kanatzidis'

_publ_section_title
;
 Controlling Lewis Basicity in Polythioarsenate Fluxes: Stabilization of
 KSnAsS5 and K2SnAs2S6. Extended Chains and Slabs Based on Pyramidal
 \b-[AsS4]3- and [AsS3]3- Units
;
_journal_name_full 'Inorganic Chemistry'
_journal_page_first 3605
_journal_page_last 3607
_journal_paper_doi 10.1021/ic025523h
_journal_volume 41
_journal_year 2002
_chemical_formula_sum 'As2 K2 S6 Sn'
_chemical_formula_weight 539.09
_chemical_name_systematic
; 
 ? 
;
_space_group_IT_number 147
_symmetry_cell_setting hexagonal
_symmetry_space_group_name_Hall '-P 3'
_symmetry_space_group_name_H-M 'P -3'
_atom_sites_solution_hydrogens geom
_atom_sites_solution_primary direct
_atom_sites_solution_secondary difmap
_audit_creation_method SHELXL-97
_cell_angle_alpha 90.00
_cell_angle_beta 90.00
_cell_angle_gamma 120.00
_cell_formula_units_Z 1
_cell_length_a 6.717(5)
_cell_length_b 6.717(5)
_cell_length_c 7.204(8)
_cell_measurement_temperature 293(2)
_cell_volume 281.5(4)
_computing_structure_refinement 'SHELXL-97 (Sheldrick, 1997)'
_computing_structure_solution 'SHELXS-97 (Sheldrick, 1990)'
_diffrn_ambient_temperature 293(2)
_diffrn_measured_fraction_theta_full 0.948
_diffrn_measured_fraction_theta_max 0.948
_diffrn_radiation_monochromator graphite
_diffrn_radiation_source 'fine-focus sealed tube'
_diffrn_radiation_type MoK\a
_diffrn_radiation_wavelength 0.71073
_diffrn_reflns_av_R_equivalents 0.0652
_diffrn_reflns_av_sigmaI/netI 0.0716
_diffrn_reflns_limit_h_max 8
_diffrn_reflns_limit_h_min -8
_diffrn_reflns_limit_k_max 8
_diffrn_reflns_limit_k_min -8
_diffrn_reflns_limit_l_max 8
_diffrn_reflns_limit_l_min -9
_diffrn_reflns_number 1823
_diffrn_reflns_theta_full 28.14
_diffrn_reflns_theta_max 28.14
_diffrn_reflns_theta_min 2.83
_exptl_absorpt_coefficient_mu 9.891
_exptl_crystal_density_diffrn 3.180
_exptl_crystal_density_method 'not measured'
_exptl_crystal_F_000 250
_refine_diff_density_max 1.453
_refine_diff_density_min -1.286
_refine_diff_density_rms 0.332
_refine_ls_extinction_coef 0.010(3)
_refine_ls_extinction_expression Fc^*^=kFc[1+0.001xFc^2^\l^3^/sin(2\q)]^-1/4^
_refine_ls_extinction_method SHELXL
_refine_ls_goodness_of_fit_ref 1.157
_refine_ls_hydrogen_treatment mixed
_refine_ls_matrix_type full
_refine_ls_number_parameters 21
_refine_ls_number_reflns 442
_refine_ls_number_restraints 0
_refine_ls_restrained_S_all 1.157
_refine_ls_R_factor_all 0.0757
_refine_ls_R_factor_gt 0.0554
_refine_ls_shift/su_max 0.001
_refine_ls_shift/su_mean 0.000
_refine_ls_structure_factor_coef Fsqd
_refine_ls_weighting_details 'calc w=1/[\s^2^(Fo^2^)+(0.0000P)^2^+8.5170P] where P=(Fo^2^+2Fc^2^)/3'
_refine_ls_weighting_scheme calc
_refine_ls_wR_factor_gt 0.1060
_refine_ls_wR_factor_ref 0.1113
_reflns_number_gt 348
_reflns_number_total 442
_reflns_threshold_expression >2sigma(I)
_cod_data_source_file ic025523h_s1_2.cif
_cod_data_source_block 1492c40x
_cod_database_code 4318214

loop_
_symmetry_equiv_pos_as_xyz
'x, y, z'
'-y, x-y, z'
'-x+y, -x, z'
'-x, -y, -z'
'y, -x+y, -z'
'x-y, x, -z'

loop_
_atom_site_label
_atom_site_type_symbol
_atom_site_fract_x
_atom_site_fract_y
_atom_site_fract_z
_atom_site_U_iso_or_equiv
_atom_site_adp_type
_atom_site_occupancy
_atom_site_symmetry_multiplicity
_atom_site_calc_flag
_atom_site_refinement_flags
_atom_site_disorder_assembly
_atom_site_disorder_group
Sn1 Sn 0.0000 0.0000 0.0000 0.0112(6) Uani 1 6 d S . .
As1 As 0.3333 0.6667 0.0665(3) 0.0135(6) Uani 1 3 d S . .
S1 S 0.1163(5) 0.3368(5) 0.2262(4) 0.0147(8) Uani 1 1 d . . .
K1 K 0.3333 0.6667 -0.3967(7) 0.0224(11) Uani 1 3 d S . .

loop_
_atom_site_aniso_label
_atom_site_aniso_U_11
_atom_site_aniso_U_22
_atom_site_aniso_U_33
_atom_site_aniso_U_23
_atom_site_aniso_U_13
_atom_site_aniso_U_12
Sn1 0.0098(7) 0.0098(7) 0.0141(12) 0.000 0.000 0.0049(4)
As1 0.0119(8) 0.0119(8) 0.0165(13) 0.000 0.000 0.0060(4)
S1 0.0157(17) 0.0103(15) 0.0154(15) -0.0002(12) 0.0034(12) 0.0046(12)
K1 0.0254(16) 0.0254(16) 0.016(3) 0.000 0.000 0.0127(8)

loop_
_atom_type_symbol
_atom_type_description
_atom_type_scat_dispersion_real
_atom_type_scat_dispersion_imag
_atom_type_scat_source
S S 0.1246 0.1234 'International Tables Vol C Tables 4.2.6.8 and 6.1.1.4'
K K 0.2009 0.2494 'International Tables Vol C Tables 4.2.6.8 and 6.1.1.4'
As As 0.0499 2.0058 'International Tables Vol C Tables 4.2.6.8 and 6.1.1.4'
Sn Sn -0.6537 1.4246 'International Tables Vol C Tables 4.2.6.8 and 6.1.1.4'

loop_
_geom_angle_atom_site_label_1
_geom_angle_atom_site_label_2
_geom_angle_atom_site_label_3
_geom_angle
_geom_angle_site_symmetry_1
_geom_angle_site_symmetry_3
_geom_angle_publ_flag
S1 Sn1 S1 84.15(12) 4 6 ?
S1 Sn1 S1 84.15(12) 4 5 ?
S1 Sn1 S1 84.15(12) 6 5 ?
S1 Sn1 S1 95.85(12) 4 3 ?
S1 Sn1 S1 180.0 6 3 ?
S1 Sn1 S1 95.85(12) 5 3 ?
S1 Sn1 S1 95.85(12) 4 2 ?
S1 Sn1 S1 95.85(12) 6 2 ?
S1 Sn1 S1 180.0 5 2 ?
S1 Sn1 S1 84.15(12) 3 2 ?
S1 Sn1 S1 180.0 4 . ?
S1 Sn1 S1 95.85(12) 6 . ?
S1 Sn1 S1 95.85(12) 5 . ?
S1 Sn1 S1 84.15(12) 3 . ?
S1 Sn1 S1 84.15(12) 2 . ?
S1 As1 S1 96.47(13) 3_565 2_665 ?
S1 As1 S1 96.47(13) 3_565 . ?
S1 As1 S1 96.47(13) 2_665 . ?
S1 As1 K1 120.54(10) 3_565 . ?
S1 As1 K1 120.54(10) 2_665 . ?
S1 As1 K1 120.54(10) . . ?
S1 As1 K1 59.46(10) 3_565 1_556 ?
S1 As1 K1 59.46(10) 2_665 1_556 ?
S1 As1 K1 59.46(10) . 1_556 ?
K1 As1 K1 180.0 . 1_556 ?
As1 S1 Sn1 107.61(15) . . ?
As1 S1 K1 109.90(12) . 4_565 ?
Sn1 S1 K1 111.13(12) . 4_565 ?
As1 S1 K1 84.87(13) . 1_556 ?
Sn1 S1 K1 159.61(13) . 1_556 ?
K1 S1 K1 78.08(9) 4_565 1_556 ?
S1 K1 S1 106.60(11) 6_665 4_565 ?
S1 K1 S1 106.60(11) 6_665 5 ?
S1 K1 S1 106.60(11) 4_565 5 ?
S1 K1 As1 67.79(10) 6_665 . ?
S1 K1 As1 67.79(10) 4_565 . ?
S1 K1 As1 67.79(10) 5 . ?
S1 K1 S1 144.75(13) 6_665 1_554 ?
S1 K1 S1 101.92(9) 4_565 1_554 ?
S1 K1 S1 84.14(13) 5 1_554 ?
As1 K1 S1 144.33(8) . 1_554 ?
S1 K1 S1 101.92(9) 6_665 3_564 ?
S1 K1 S1 84.14(13) 4_565 3_564 ?
S1 K1 S1 144.75(13) 5 3_564 ?
As1 K1 S1 144.33(8) . 3_564 ?
S1 K1 S1 60.66(13) 1_554 3_564 ?
S1 K1 S1 84.14(13) 6_665 2_664 ?
S1 K1 S1 144.75(13) 4_565 2_664 ?
S1 K1 S1 101.92(9) 5 2_664 ?
As1 K1 S1 144.33(8) . 2_664 ?
S1 K1 S1 60.66(13) 1_554 2_664 ?
S1 K1 S1 60.66(13) 3_564 2_664 ?
S1 K1 As1 112.21(10) 6_665 1_554 ?
S1 K1 As1 112.21(10) 4_565 1_554 ?
S1 K1 As1 112.21(10) 5 1_554 ?
As1 K1 As1 180.0 . 1_554 ?
S1 K1 As1 35.67(8) 1_554 1_554 ?
S1 K1 As1 35.67(8) 3_564 1_554 ?
S1 K1 As1 35.67(8) 2_664 1_554 ?
S1 K1 K1 98.12(6) 6_665 4_664 ?
S1 K1 K1 151.77(6) 4_565 4_664 ?
S1 K1 K1 51.98(8) 5 4_664 ?
As1 K1 K1 111.00(12) . 4_664 ?
S1 K1 K1 61.68(11) 1_554 4_664 ?
S1 K1 K1 104.14(19) 3_564 4_664 ?
S1 K1 K1 49.95(10) 2_664 4_664 ?
As1 K1 K1 69.00(12) 1_554 4_664 ?
S1 K1 K1 151.77(6) 6_665 4_564 ?
S1 K1 K1 51.98(8) 4_565 4_564 ?
S1 K1 K1 98.13(6) 5 4_564 ?
As1 K1 K1 111.00(12) . 4_564 ?
S1 K1 K1 49.95(10) 1_554 4_564 ?
S1 K1 K1 61.68(11) 3_564 4_564 ?
S1 K1 K1 104.14(19) 2_664 4_564 ?
As1 K1 K1 69.00(13) 1_554 4_564 ?
K1 K1 K1 107.90(13) 4_664 4_564 ?
S1 K1 K1 51.98(8) 6_665 4_674 ?
S1 K1 K1 98.12(6) 4_565 4_674 ?
S1 K1 K1 151.77(6) 5 4_674 ?
As1 K1 K1 111.00(12) . 4_674 ?
S1 K1 K1 104.14(19) 1_554 4_674 ?
S1 K1 K1 49.95(10) 3_564 4_674 ?
S1 K1 K1 61.68(11) 2_664 4_674 ?
As1 K1 K1 69.00(12) 1_554 4_674 ?
K1 K1 K1 107.90(13) 4_664 4_674 ?
K1 K1 K1 107.90(13) 4_564 4_674 ?

loop_
_geom_bond_atom_site_label_1
_geom_bond_atom_site_label_2
_geom_bond_distance
_geom_bond_site_symmetry_2
_geom_bond_publ_flag
Sn1 S1 2.572(4) 4 ?
Sn1 S1 2.572(4) 6 ?
Sn1 S1 2.572(4) 5 ?
Sn1 S1 2.572(4) 3 ?
Sn1 S1 2.572(4) 2 ?
Sn1 S1 2.572(4) . ?
As1 S1 2.264(4) 3_565 ?
As1 S1 2.264(4) 2_665 ?
As1 S1 2.264(4) . ?
As1 K1 3.337(6) . ?
As1 K1 3.868(7) 1_556 ?
S1 K1 3.250(4) 4_565 ?
S1 K1 3.345(6) 1_556 ?
K1 S1 3.250(4) 6_665 ?
K1 S1 3.250(4) 4_565 ?
K1 S1 3.250(4) 5 ?
K1 S1 3.345(6) 1_554 ?
K1 S1 3.345(6) 3_564 ?
K1 S1 3.345(6) 2_664 ?
K1 As1 3.868(7) 1_554 ?
K1 K1 4.154(4) 4_664 ?
K1 K1 4.154(4) 4_564 ?
K1 K1 4.154(4) 4_674 ?
